data_1554094
loop_
_publ_author_name
'Zhu, Qiuhua'
'Dai, Chenshu'
'Huang, Cuihong'
'Zheng, Sichao'
'Tian, Yuanxin'

_publ_section_title
;
 Racemates Have Much Higher Solid-State Fluorescence Efficiency than Their
 Levo- and Dextrorotary Enantiomers
;
_journal_issue 45
_journal_name_full 'The Journal of Physical Chemistry C'
_journal_page_first 25503
_journal_paper_doi 10.1021/acs.jpcc.7b09170
_journal_volume 121
_journal_year 2017
_chemical_formula_moiety 'C26 H24 N2 O4'
_chemical_formula_sum 'C26 H24 N2 O4'
_chemical_formula_weight 428.47
_space_group_crystal_system orthorhombic
_space_group_IT_number 19
_space_group_name_Hall 'P 2ac 2ab'
_space_group_name_H-M_alt 'P 21 21 21'
_atom_sites_solution_hydrogens geom
_atom_sites_solution_primary direct
_audit_creation_date 2017-07-03
_audit_creation_method
;
Olex2 1.2-beta
(compiled 2017.06.29 svn.r3433 for OlexSys, GUI svn.r5356)
;
_cell_angle_alpha 90
_cell_angle_beta 90
_cell_angle_gamma 90
_cell_formula_units_Z 4
_cell_length_a 9.754(2)
_cell_length_b 11.691(2)
_cell_length_c 19.628(4)
_cell_measurement_reflns_used 1036
_cell_measurement_temperature 295.15
_cell_measurement_theta_max 20
_cell_measurement_theta_min 2
_cell_volume 2238.3(8)
_computing_molecular_graphics 'Olex2 (Dolomanov et al., 2009)'
_computing_publication_material 'Olex2 (Dolomanov et al., 2009)'
_computing_structure_refinement 'ShelXL (Sheldrick, 2015)'
_computing_structure_solution 'ShelXS (Sheldrick, 2008)'
_diffrn_ambient_temperature 295.15
_diffrn_measured_fraction_theta_full 0.996
_diffrn_measured_fraction_theta_max 0.996
_diffrn_measurement_device_type 'Bruker P4'
_diffrn_measurement_method '\w scans'
_diffrn_radiation_monochromator graphite
_diffrn_radiation_type MoK\a
_diffrn_radiation_wavelength 0.71073
_diffrn_reflns_av_R_equivalents 0.0848
_diffrn_reflns_av_unetI/netI 0.1458
_diffrn_reflns_Laue_measured_fraction_full 0.996
_diffrn_reflns_Laue_measured_fraction_max 0.996
_diffrn_reflns_limit_h_max 11
_diffrn_reflns_limit_h_min -11
_diffrn_reflns_limit_k_max 14
_diffrn_reflns_limit_k_min -14
_diffrn_reflns_limit_l_max 20
_diffrn_reflns_limit_l_min -23
_diffrn_reflns_number 13197
_diffrn_reflns_point_group_measured_fraction_full 0.994
_diffrn_reflns_point_group_measured_fraction_max 0.994
_diffrn_reflns_theta_full 25.346
_diffrn_reflns_theta_max 25.346
_diffrn_reflns_theta_min 3.422
_exptl_absorpt_coefficient_mu 0.086
_exptl_absorpt_correction_type none
_exptl_crystal_colour colourless
_exptl_crystal_colour_primary colourless
_exptl_crystal_density_diffrn 1.272
_exptl_crystal_description block
_exptl_crystal_F_000 904
_exptl_crystal_size_max 0.3
_exptl_crystal_size_mid 0.2
_exptl_crystal_size_min 0.1
_refine_diff_density_max 0.153
_refine_diff_density_min -0.163
_refine_diff_density_rms 0.039
_refine_ls_abs_structure_details
;
 Flack x determined using 967 quotients [(I+)-(I-)]/[(I+)+(I-)]
 (Parsons, Flack and Wagner, Acta Cryst. B69 (2013) 249-259).
;
_refine_ls_abs_structure_Flack -0.6(8)
_refine_ls_extinction_coef 0.022(3)
_refine_ls_extinction_expression Fc^*^=kFc[1+0.001xFc^2^\l^3^/sin(2\q)]^-1/4^
_refine_ls_extinction_method 'SHELXL-2014/7 (Sheldrick 2014'
_refine_ls_goodness_of_fit_ref 0.772
_refine_ls_hydrogen_treatment constr
_refine_ls_matrix_type full
_refine_ls_number_parameters 292
_refine_ls_number_reflns 4081
_refine_ls_number_restraints 0
_refine_ls_restrained_S_all 0.772
_refine_ls_R_factor_all 0.0544
_refine_ls_R_factor_gt 0.0391
_refine_ls_shift/su_max 0.000
_refine_ls_shift/su_mean 0.000
_refine_ls_structure_factor_coef Fsqd
_refine_ls_weighting_details 'w=1/[\s^2^(Fo^2^)] where P=(Fo^2^+2Fc^2^)/3'
_refine_ls_weighting_scheme calc
_refine_ls_wR_factor_gt 0.0796
_refine_ls_wR_factor_ref 0.0855
_reflns_Friedel_coverage 0.747
_reflns_Friedel_fraction_full 0.991
_reflns_Friedel_fraction_max 0.991
_reflns_number_gt 3129
_reflns_number_total 4081
_reflns_threshold_expression 'I > 2\s(I)'
_cod_data_source_file jp7b09170_si_003.cif
_cod_data_source_block shelxl
_cod_original_cell_volume 2238.2(8)
_cod_database_code 1554094
_shelx_shelxl_version_number 2014/7
_shelx_space_group_comment
;
The symmetry employed for this shelxl refinement is uniquely defined
by the following loop, which should always be used as a source of
symmetry information in preference to the above space-group names.
They are only intended as comments.
;
_shelx_estimated_absorpt_t_max 0.991
_shelx_estimated_absorpt_t_min 0.975
_olex2_refinement_description
;
1. Fixed Uiso
 At 1.2 times of:
  All C(H) groups, All C(H,H) groups
 At 1.5 times of:
  All C(H,H,H) groups
2.a Ternary CH refined with riding coordinates:
 C19(H19)
2.b Secondary CH2 refined with riding coordinates:
 C20(H20A,H20B)
2.c Aromatic/amide H refined with riding coordinates:
 C2(H2), C6(H6), C12(H12), C18(H18), C14(H14), C8(H8), C5(H5), C11(H11),
 C3(H3), C10(H10), C9(H9), C17(H17), C15(H15), C16(H16), C4(H4)
2.d Idealised Me refined as rotating group:
 C24(H24A,H24B,H24C), C26(H26A,H26B,H26C)
;
_olex2_submission_special_instructions 'No special instructions were received'

loop_
_space_group_symop_operation_xyz
'x, y, z'
'-x+1/2, -y, z+1/2'
'x+1/2, -y+1/2, -z'
'-x, y+1/2, -z+1/2'

loop_
_atom_site_label
_atom_site_type_symbol
_atom_site_fract_x
_atom_site_fract_y
_atom_site_fract_z
_atom_site_U_iso_or_equiv
_atom_site_adp_type
_atom_site_occupancy
_atom_site_site_symmetry_order
_atom_site_calc_flag
_atom_site_refinement_flags_posn
O1 O 0.65498(16) -0.00644(13) 0.21769(11) 0.0585(5) Uani 1 1 d .
O2 O 0.86459(14) -0.02115(12) 0.26410(10) 0.0531(5) Uani 1 1 d .
N3 N 0.62519(17) -0.22877(13) 0.28395(11) 0.0419(4) Uani 1 1 d .
N4 N 0.59491(17) -0.30788(13) 0.39587(11) 0.0432(4) Uani 1 1 d .
O5 O 0.7458(2) 0.08688(12) 0.37560(11) 0.0694(6) Uani 1 1 d .
C22 C 0.6860(2) -0.13242(15) 0.31124(14) 0.0406(5) Uani 1 1 d .
C1 C 0.3928(2) -0.23162(16) 0.33624(13) 0.0436(5) Uani 1 1 d .
C2 C 0.3061(2) -0.2581(2) 0.38926(15) 0.0539(6) Uani 1 1 d .
H2 H 0.3342 -0.3094 0.4227 0.065 Uiso 1 1 calc R
O9 O 0.7500(2) -0.00919(14) 0.47449(11) 0.0711(5) Uani 1 1 d .
C7 C 0.6682(2) -0.27597(16) 0.22140(13) 0.0433(5) Uani 1 1 d .
C23 C 0.7322(2) -0.04614(17) 0.25911(14) 0.0441(6) Uani 1 1 d .
C25 C 0.7306(2) -0.00056(19) 0.40650(15) 0.0512(6) Uani 1 1 d .
C20 C 0.6279(2) -0.19831(16) 0.42785(13) 0.0469(5) Uani 1 1 d .
H20A H 0.6938 -0.2113 0.4640 0.056 Uiso 1 1 calc R
H20B H 0.5454 -0.1673 0.4484 0.056 Uiso 1 1 calc R
C21 C 0.6856(2) -0.11169(17) 0.37912(14) 0.0440(6) Uani 1 1 d .
C6 C 0.3483(2) -0.15539(17) 0.28691(15) 0.0531(6) Uani 1 1 d .
H6 H 0.4058 -0.1364 0.2509 0.064 Uiso 1 1 calc R
C13 C 0.6908(2) -0.39889(18) 0.40170(13) 0.0424(5) Uani 1 1 d .
C12 C 0.5736(3) -0.32694(19) 0.17762(15) 0.0550(6) Uani 1 1 d .
H12 H 0.4816 -0.3307 0.1898 0.066 Uiso 1 1 calc R
C18 C 0.6462(3) -0.50996(17) 0.38674(15) 0.0537(6) Uani 1 1 d .
H18 H 0.5572 -0.5217 0.3712 0.064 Uiso 1 1 calc R
C14 C 0.8240(2) -0.3843(2) 0.42415(16) 0.0565(7) Uani 1 1 d .
H14 H 0.8570 -0.3113 0.4334 0.068 Uiso 1 1 calc R
C19 C 0.5314(2) -0.29186(16) 0.32942(12) 0.0409(5) Uani 1 1 d .
H19 H 0.5154 -0.3675 0.3095 0.049 Uiso 1 1 calc R
C8 C 0.8056(2) -0.27320(17) 0.20231(16) 0.0535(6) Uani 1 1 d .
H8 H 0.8702 -0.2409 0.2313 0.064 Uiso 1 1 calc R
C5 C 0.2192(3) -0.1074(2) 0.29089(18) 0.0657(8) Uani 1 1 d .
H5 H 0.1901 -0.0569 0.2573 0.079 Uiso 1 1 calc R
C11 C 0.6166(3) -0.3717(2) 0.11639(17) 0.0685(7) Uani 1 1 d .
H11 H 0.5530 -0.4055 0.0874 0.082 Uiso 1 1 calc R
C3 C 0.1769(2) -0.2088(2) 0.39329(17) 0.0635(7) Uani 1 1 d .
H3 H 0.1195 -0.2267 0.4296 0.076 Uiso 1 1 calc R
C10 C 0.7527(3) -0.3672(2) 0.09731(18) 0.0722(8) Uani 1 1 d .
H10 H 0.7803 -0.3971 0.0556 0.087 Uiso 1 1 calc R
C24 C 0.9094(3) 0.0720(2) 0.2211(2) 0.0755(10) Uani 1 1 d .
H24A H 0.8815 0.0578 0.1750 0.113 Uiso 1 1 calc GR
H24B H 1.0075 0.0780 0.2230 0.113 Uiso 1 1 calc GR
H24C H 0.8691 0.1422 0.2368 0.113 Uiso 1 1 calc GR
C9 C 0.8468(3) -0.3185(2) 0.14014(17) 0.0655(8) Uani 1 1 d .
H9 H 0.9387 -0.3156 0.1276 0.079 Uiso 1 1 calc R
C17 C 0.7329(3) -0.6017(2) 0.39479(18) 0.0679(8) Uani 1 1 d .
H17 H 0.7024 -0.6751 0.3844 0.082 Uiso 1 1 calc R
C15 C 0.9082(3) -0.4784(2) 0.43288(18) 0.0714(8) Uani 1 1 d .
H15 H 0.9968 -0.4678 0.4493 0.086 Uiso 1 1 calc R
C16 C 0.8647(3) -0.5856(2) 0.41813(17) 0.0733(9) Uani 1 1 d .
H16 H 0.9232 -0.6477 0.4237 0.088 Uiso 1 1 calc R
C4 C 0.1335(3) -0.1336(2) 0.34392(17) 0.0638(8) Uani 1 1 d .
H4 H 0.0468 -0.1008 0.3465 0.077 Uiso 1 1 calc R
C26 C 0.7921(4) 0.0949(3) 0.5087(2) 0.1052(13) Uani 1 1 d .
H26A H 0.8814 0.1170 0.4929 0.158 Uiso 1 1 calc GR
H26B H 0.7950 0.0819 0.5570 0.158 Uiso 1 1 calc GR
H26C H 0.7276 0.1547 0.4989 0.158 Uiso 1 1 calc GR

loop_
_atom_site_aniso_label
_atom_site_aniso_U_11
_atom_site_aniso_U_22
_atom_site_aniso_U_33
_atom_site_aniso_U_23
_atom_site_aniso_U_13
_atom_site_aniso_U_12
O1 0.0523(9) 0.0539(9) 0.0693(14) 0.0183(9) -0.0155(8) -0.0009(7)
O2 0.0429(7) 0.0515(8) 0.0649(13) 0.0133(8) -0.0085(8) -0.0042(7)
N3 0.0460(8) 0.0388(8) 0.0410(13) -0.0015(8) -0.0029(8) -0.0054(8)
N4 0.0513(9) 0.0366(8) 0.0418(13) -0.0002(8) -0.0073(9) -0.0001(8)
O5 0.0987(13) 0.0390(8) 0.0706(16) -0.0020(8) -0.0078(11) -0.0065(9)
C22 0.0405(9) 0.0363(9) 0.0452(16) 0.0004(9) -0.0051(9) 0.0017(8)
C1 0.0469(11) 0.0389(10) 0.0448(16) -0.0015(9) -0.0062(10) -0.0025(10)
C2 0.0503(11) 0.0627(13) 0.0488(18) 0.0087(12) -0.0036(12) 0.0043(11)
O9 0.1025(12) 0.0562(9) 0.0546(14) -0.0118(9) -0.0150(11) -0.0171(10)
C7 0.0501(11) 0.0384(10) 0.0415(16) 0.0020(9) -0.0020(10) 0.0023(9)
C23 0.0443(11) 0.0382(10) 0.0499(17) 0.0011(10) -0.0045(11) 0.0024(9)
C25 0.0564(13) 0.0424(11) 0.0547(18) -0.0077(11) -0.0062(11) 0.0000(11)
C20 0.0586(12) 0.0416(10) 0.0405(15) -0.0036(10) -0.0072(11) 0.0019(10)
C21 0.0470(11) 0.0358(10) 0.0492(17) -0.0018(9) -0.0055(10) 0.0025(9)
C6 0.0570(12) 0.0494(11) 0.0530(18) 0.0088(11) -0.0012(12) 0.0054(11)
C13 0.0478(10) 0.0431(10) 0.0363(14) 0.0043(9) 0.0013(10) 0.0028(9)
C12 0.0602(13) 0.0568(13) 0.0481(18) -0.0044(12) -0.0028(11) -0.0054(12)
C18 0.0649(13) 0.0452(11) 0.0511(17) 0.0026(11) -0.0113(12) 0.0010(11)
C14 0.0499(12) 0.0607(14) 0.0589(19) -0.0017(12) -0.0039(11) 0.0009(12)
C19 0.0457(11) 0.0360(10) 0.0409(15) 0.0016(9) -0.0041(9) -0.0036(9)
C8 0.0568(12) 0.0420(10) 0.062(2) -0.0014(11) 0.0026(12) 0.0022(10)
C5 0.0688(16) 0.0621(14) 0.066(2) 0.0092(14) -0.0095(14) 0.0170(13)
C11 0.0898(18) 0.0699(15) 0.0458(19) -0.0093(13) -0.0073(15) -0.0094(15)
C3 0.0506(12) 0.0832(17) 0.057(2) 0.0036(15) 0.0022(12) 0.0050(13)
C10 0.103(2) 0.0637(15) 0.050(2) -0.0042(13) 0.0141(17) -0.0010(17)
C24 0.0608(15) 0.0729(16) 0.093(3) 0.0316(17) -0.0007(15) -0.0157(13)
C9 0.0740(16) 0.0522(13) 0.070(2) 0.0023(13) 0.0225(15) -0.0005(13)
C17 0.0962(19) 0.0456(12) 0.062(2) -0.0005(12) -0.0092(17) 0.0140(14)
C15 0.0573(14) 0.0879(19) 0.069(2) -0.0043(16) -0.0101(13) 0.0194(15)
C16 0.0871(19) 0.0731(17) 0.060(2) -0.0019(14) -0.0064(16) 0.0362(16)
C4 0.0548(13) 0.0695(15) 0.067(2) -0.0053(15) -0.0073(14) 0.0190(13)
C26 0.164(4) 0.0748(18) 0.077(3) -0.0277(18) -0.021(3) -0.037(2)

loop_
_atom_type_symbol
_atom_type_description
_atom_type_scat_dispersion_real
_atom_type_scat_dispersion_imag
_atom_type_scat_source
C C 0.0033 0.0016 'International Tables Vol C Tables 4.2.6.8 and 6.1.1.4'
H H 0.0000 0.0000 'International Tables Vol C Tables 4.2.6.8 and 6.1.1.4'
N N 0.0061 0.0033 'International Tables Vol C Tables 4.2.6.8 and 6.1.1.4'
O O 0.0106 0.0060 'International Tables Vol C Tables 4.2.6.8 and 6.1.1.4'

loop_
_geom_angle_atom_site_label_1
_geom_angle_atom_site_label_2
_geom_angle_atom_site_label_3
_geom_angle
C23 O2 C24 114.7(2)
C22 N3 C7 121.97(18)
C22 N3 C19 116.0(2)
C7 N3 C19 121.03(17)
C13 N4 C20 118.46(17)
C13 N4 C19 116.64(18)
C19 N4 C20 111.43(16)
N3 C22 C23 114.3(2)
C21 C22 N3 121.8(2)
C21 C22 C23 123.32(19)
C2 C1 C6 118.7(2)
C2 C1 C19 120.4(2)
C6 C1 C19 120.8(2)
C1 C2 H2 119.7
C1 C2 C3 120.5(2)
C3 C2 H2 119.7
C25 O9 C26 115.8(2)
C12 C7 N3 120.49(19)
C8 C7 N3 120.8(2)
C8 C7 C12 118.7(2)
O1 C23 O2 125.1(2)
O1 C23 C22 122.03(19)
O2 C23 C22 112.9(2)
O5 C25 O9 123.1(2)
O5 C25 C21 127.2(3)
O9 C25 C21 109.6(2)
N4 C20 H20A 108.9
N4 C20 H20B 108.9
N4 C20 C21 113.6(2)
H20A C20 H20B 107.7
C21 C20 H20A 108.9
C21 C20 H20B 108.9
C22 C21 C25 121.1(2)
C22 C21 C20 120.43(19)
C25 C21 C20 118.3(2)
C1 C6 H6 119.7
C5 C6 C1 120.5(3)
C5 C6 H6 119.7
C18 C13 N4 118.22(18)
C14 C13 N4 123.5(2)
C14 C13 C18 118.2(2)
C7 C12 H12 120.0
C11 C12 C7 120.0(2)
C11 C12 H12 120.0
C13 C18 H18 119.7
C17 C18 C13 120.5(2)
C17 C18 H18 119.7
C13 C14 H14 120.0
C13 C14 C15 120.0(2)
C15 C14 H14 120.0
N3 C19 C1 111.74(16)
N3 C19 H19 108.0
N4 C19 N3 110.04(17)
N4 C19 C1 110.89(19)
N4 C19 H19 108.0
C1 C19 H19 108.0
C7 C8 H8 119.8
C9 C8 C7 120.4(3)
C9 C8 H8 119.8
C6 C5 H5 119.7
C4 C5 C6 120.6(3)
C4 C5 H5 119.7
C12 C11 H11 119.5
C12 C11 C10 121.0(3)
C10 C11 H11 119.5
C2 C3 H3 119.8
C4 C3 C2 120.3(3)
C4 C3 H3 119.8
C11 C10 H10 120.2
C9 C10 C11 119.6(3)
C9 C10 H10 120.2
O2 C24 H24A 109.5
O2 C24 H24B 109.5
O2 C24 H24C 109.5
H24A C24 H24B 109.5
H24A C24 H24C 109.5
H24B C24 H24C 109.5
C8 C9 H9 119.9
C10 C9 C8 120.2(3)
C10 C9 H9 119.9
C18 C17 H17 119.8
C18 C17 C16 120.3(2)
C16 C17 H17 119.8
C14 C15 H15 119.2
C16 C15 C14 121.5(2)
C16 C15 H15 119.2
C17 C16 H16 120.3
C15 C16 C17 119.4(2)
C15 C16 H16 120.3
C5 C4 C3 119.4(2)
C5 C4 H4 120.3
C3 C4 H4 120.3
O9 C26 H26A 109.5
O9 C26 H26B 109.5
O9 C26 H26C 109.5
H26A C26 H26B 109.5
H26A C26 H26C 109.5
H26B C26 H26C 109.5

loop_
_geom_bond_atom_site_label_1
_geom_bond_atom_site_label_2
_geom_bond_distance
O1 C23 1.202(3)
O2 C23 1.327(3)
O2 C24 1.446(3)
N3 C22 1.381(3)
N3 C7 1.410(3)
N3 C19 1.475(3)
N4 C20 1.462(3)
N4 C13 1.421(2)
N4 C19 1.456(3)
O5 C25 1.198(3)
C22 C23 1.506(3)
C22 C21 1.354(4)
C1 C2 1.376(3)
C1 C6 1.386(3)
C1 C19 1.530(3)
C2 H2 0.9300
C2 C3 1.387(3)
O9 C25 1.352(3)
O9 C26 1.449(3)
C7 C12 1.394(3)
C7 C8 1.392(3)
C25 C21 1.473(3)
C20 H20A 0.9700
C20 H20B 0.9700
C20 C21 1.503(3)
C6 H6 0.9300
C6 C5 1.381(3)
C13 C18 1.401(3)
C13 C14 1.383(3)
C12 H12 0.9300
C12 C11 1.376(4)
C18 H18 0.9300
C18 C17 1.375(3)
C14 H14 0.9300
C14 C15 1.383(3)
C19 H19 0.9800
C8 H8 0.9300
C8 C9 1.390(4)
C5 H5 0.9300
C5 C4 1.369(4)
C11 H11 0.9300
C11 C10 1.380(4)
C3 H3 0.9300
C3 C4 1.375(4)
C10 H10 0.9300
C10 C9 1.369(4)
C24 H24A 0.9600
C24 H24B 0.9600
C24 H24C 0.9600
C9 H9 0.9300
C17 H17 0.9300
C17 C16 1.378(4)
C15 H15 0.9300
C15 C16 1.354(4)
C16 H16 0.9300
C4 H4 0.9300
C26 H26A 0.9600
C26 H26B 0.9600
C26 H26C 0.9600

loop_
_geom_torsion_atom_site_label_1
_geom_torsion_atom_site_label_2
_geom_torsion_atom_site_label_3
_geom_torsion_atom_site_label_4
_geom_torsion
N3 C22 C23 O1 55.8(3)
N3 C22 C23 O2 -123.7(2)
N3 C22 C21 C25 -170.00(18)
N3 C22 C21 C20 4.7(3)
N3 C7 C12 C11 179.3(2)
N3 C7 C8 C9 -179.1(2)
N4 C20 C21 C22 8.8(3)
N4 C20 C21 C25 -176.28(17)
N4 C13 C18 C17 -176.8(3)
N4 C13 C14 C15 175.5(3)
O5 C25 C21 C22 15.3(4)
O5 C25 C21 C20 -159.6(2)
C22 N3 C7 C12 -145.6(2)
C22 N3 C7 C8 34.8(3)
C22 N3 C19 N4 -47.0(2)
C22 N3 C19 C1 76.6(2)
C1 C2 C3 C4 0.6(4)
C1 C6 C5 C4 0.6(4)
C2 C1 C6 C5 -0.3(4)
C2 C1 C19 N3 -162.3(2)
C2 C1 C19 N4 -39.1(3)
C2 C3 C4 C5 -0.3(4)
O9 C25 C21 C22 -166.5(2)
O9 C25 C21 C20 18.7(3)
C7 N3 C22 C23 34.6(3)
C7 N3 C22 C21 -154.1(2)
C7 N3 C19 N4 122.0(2)
C7 N3 C19 C1 -114.3(2)
C7 C12 C11 C10 0.1(4)
C7 C8 C9 C10 -0.6(4)
C23 C22 C21 C25 0.5(3)
C23 C22 C21 C20 175.24(19)
C20 N4 C13 C18 164.1(2)
C20 N4 C13 C14 -13.0(4)
C20 N4 C19 N3 59.8(2)
C20 N4 C19 C1 -64.3(2)
C21 C22 C23 O1 -115.4(3)
C21 C22 C23 O2 65.2(3)
C6 C1 C2 C3 -0.3(4)
C6 C1 C19 N3 22.1(3)
C6 C1 C19 N4 145.2(2)
C6 C5 C4 C3 -0.3(4)
C13 N4 C20 C21 98.5(2)
C13 N4 C19 N3 -80.5(2)
C13 N4 C19 C1 155.35(16)
C13 C18 C17 C16 0.4(5)
C13 C14 C15 C16 1.9(5)
C12 C7 C8 C9 1.3(3)
C12 C11 C10 C9 0.6(5)
C18 C13 C14 C15 -1.6(4)
C18 C17 C16 C15 -0.2(5)
C14 C13 C18 C17 0.5(4)
C14 C15 C16 C17 -1.0(5)
C19 N3 C22 C23 -156.49(17)
C19 N3 C22 C21 14.8(3)
C19 N3 C7 C12 46.1(3)
C19 N3 C7 C8 -133.6(2)
C19 N4 C20 C21 -41.0(3)
C19 N4 C13 C18 -58.4(3)
C19 N4 C13 C14 124.5(3)
C19 C1 C2 C3 -176.0(2)
C19 C1 C6 C5 175.4(2)
C8 C7 C12 C11 -1.0(4)
C11 C10 C9 C8 -0.3(4)
C24 O2 C23 O1 8.3(4)
C24 O2 C23 C22 -172.3(2)
C26 O9 C25 O5 -0.5(4)
C26 O9 C25 C21 -178.9(2)
